data_8103025
loop_
_publ_author_name
'Valeria M. Zakharova'
'Joachim Sieler'
'B\"arbel Schulze'

_publ_section_title
;
 Crystal structure of
 2-(4-nitroanilino)-4,5,6,7-tetrahydro-1,2-benzisothiazolium
 perchlorate, [C13H14N3O2S][ClO4]
;
_journal_issue 1
_journal_name_full 'Zeitschrift f\"ur Kristallographie - New Crystal Structures'
_journal_page_first 133
_journal_volume 224
_journal_year 2009
_chemical_formula_sum 'C13 H14 Cl N3 O6 S'
_chemical_formula_weight 375.78
_chemical_name_systematic
;
  2-(4-nitroanilino)-4,5,6,7-tetrahydro-1,2-benzisothiazolium perchloate
;
_space_group_IT_number 14
_symmetry_cell_setting monoclinic
_symmetry_space_group_name_Hall '-P 2ybc'
_symmetry_space_group_name_H-M 'P 1 21/c 1'
_atom_sites_solution_hydrogens geom
_atom_sites_solution_primary direct
_atom_sites_solution_secondary difmap
_audit_creation_method SHELXL-97
_cell_angle_alpha 90.00
_cell_angle_beta 104.600(10)
_cell_angle_gamma 90.00
_cell_formula_units_Z 4
_cell_length_a 8.3480(10)
_cell_length_b 15.657(2)
_cell_length_c 12.680(2)
_cell_measurement_reflns_used 2312
_cell_measurement_temperature 213(2)
_cell_measurement_theta_max 25
_cell_measurement_theta_min 3
_cell_volume 1603.8(4)
_computing_cell_refinement 'IPDS1 software (Fa.STOE)'
_computing_data_collection 'IPDS1 software (Fa.STOE)'
_computing_data_reduction 'IPDS1 software (Fa.STOE)'
_computing_molecular_graphics 'ORTEP3 for Windows (L.J.Farrugia 1999)'
_computing_publication_material 'WINGX (L.J.Farrugia 1999)'
_computing_structure_refinement 'SHELXL-97 (Sheldrick, 1997)'
_computing_structure_solution 'SIR 2004 ( C.Giacovazzo, 2004)'
_diffrn_ambient_temperature 213(2)
_diffrn_measured_fraction_theta_full 0.939
_diffrn_measured_fraction_theta_max 0.939
_diffrn_measurement_device_type 'IPDS1 diffractometer (Fa.STOE)'
_diffrn_measurement_method Phi-scans
_diffrn_radiation_monochromator graphite
_diffrn_radiation_source 'fine-focus sealed tube'
_diffrn_radiation_type MoK\a
_diffrn_radiation_wavelength 0.71073
_diffrn_reflns_av_R_equivalents 0.0309
_diffrn_reflns_av_sigmaI/netI 0.0246
_diffrn_reflns_limit_h_max 11
_diffrn_reflns_limit_h_min -11
_diffrn_reflns_limit_k_max 20
_diffrn_reflns_limit_k_min -20
_diffrn_reflns_limit_l_max 15
_diffrn_reflns_limit_l_min -15
_diffrn_reflns_number 15427
_diffrn_reflns_theta_full 28.14
_diffrn_reflns_theta_max 28.14
_diffrn_reflns_theta_min 2.60
_exptl_absorpt_coefficient_mu 0.405
_exptl_absorpt_correction_T_max 0.8370
_exptl_absorpt_correction_T_min 0.4900
_exptl_absorpt_correction_type refdelf
_exptl_crystal_colour colourless
_exptl_crystal_density_diffrn 1.556
_exptl_crystal_density_method 'not measured'
_exptl_crystal_description prism
_exptl_crystal_F_000 776
_exptl_crystal_size_max 0.20
_exptl_crystal_size_mid 0.20
_exptl_crystal_size_min 0.20
_refine_diff_density_max 0.361
_refine_diff_density_min -0.243
_refine_diff_density_rms 0.046
_refine_ls_extinction_method none
_refine_ls_goodness_of_fit_ref 1.084
_refine_ls_hydrogen_treatment mixed
_refine_ls_matrix_type full
_refine_ls_number_parameters 249
_refine_ls_number_reflns 3681
_refine_ls_number_restraints 73
_refine_ls_restrained_S_all 1.202
_refine_ls_R_factor_all 0.0550
_refine_ls_R_factor_gt 0.0437
_refine_ls_shift/su_max 0.004
_refine_ls_shift/su_mean 0.000
_refine_ls_structure_factor_coef Fsqd
_refine_ls_weighting_details 'calc w=1/[\s^2^(Fo^2^)+(0.0845P)^2^+0.0676P] where P=(Fo^2^+2Fc^2^)/3'
_refine_ls_weighting_scheme calc
_refine_ls_wR_factor_gt 0.1277
_refine_ls_wR_factor_ref 0.1325
_reflns_number_gt 2810
_reflns_number_total 3681
_reflns_threshold_expression >2sigma(I)
_cod_data_source_file 707893.cff
_cod_data_source_block ip1_124
_cod_original_sg_symbol_H-M P(2)1/c
_cod_database_code 8103025

loop_
_symmetry_equiv_pos_as_xyz
'x, y, z'
'-x, y+1/2, -z+1/2'
'-x, -y, -z'
'x, -y-1/2, z-1/2'

loop_
_atom_site_label
_atom_site_type_symbol
_atom_site_fract_x
_atom_site_fract_y
_atom_site_fract_z
_atom_site_U_iso_or_equiv
_atom_site_adp_type
_atom_site_occupancy
_atom_site_symmetry_multiplicity
_atom_site_Wyckoff_symbol
_atom_site_calc_flag
_atom_site_refinement_flags
_atom_site_disorder_assembly
_atom_site_disorder_group
C1 C -0.1349(2) 0.86371(13) 0.45075(19) 0.0415(5) Uani 1 4 e d . . .
C2 C -0.2640(3) 0.85211(13) 0.3593(2) 0.0454(5) Uani 1 4 e d . . .
C3 C -0.2074(3) 0.83063(14) 0.2672(2) 0.0482(5) Uani 1 4 e d . . .
H3 H -0.2772 0.8205 0.1976 0.058 Uiso 1 4 e calc R . .
C4 C -0.4430(3) 0.86060(17) 0.3645(3) 0.0613(7) Uani 1 4 e d . . .
H4A H -0.4880 0.9148 0.3312 0.074 Uiso 1 4 e calc R . .
H4B H -0.5084 0.8142 0.3227 0.074 Uiso 1 4 e calc R . .
C5 C -0.4578(3) 0.8574(2) 0.4809(3) 0.0695(8) Uani 1 4 e d . . .
H5A H -0.5691 0.8759 0.4830 0.083 Uiso 1 4 e calc R . .
H5B H -0.4431 0.7984 0.5071 0.083 Uiso 1 4 e calc R . .
C6 C -0.3317(4) 0.9134(2) 0.5554(3) 0.0711(8) Uani 1 4 e d . . .
H6A H -0.3509 0.9126 0.6286 0.085 Uiso 1 4 e calc R . .
H6B H -0.3449 0.9724 0.5287 0.085 Uiso 1 4 e calc R . .
C7 C -0.1555(3) 0.88323(17) 0.5617(2) 0.0558(6) Uani 1 4 e d . . .
H7A H -0.0766 0.9278 0.5955 0.067 Uiso 1 4 e calc R . .
H7B H -0.1316 0.8320 0.6073 0.067 Uiso 1 4 e calc R . .
C8 C 0.1042(3) 0.89094(14) 0.17149(18) 0.0440(5) Uani 1 4 e d . . .
C9 C 0.2198(3) 0.88205(14) 0.1089(2) 0.0492(5) Uani 1 4 e d . . .
H9 H 0.2612 0.8277 0.0985 0.059 Uiso 1 4 e calc R . .
C10 C 0.2729(3) 0.95275(15) 0.0625(2) 0.0485(5) Uani 1 4 e d . . .
H10 H 0.3501 0.9474 0.0202 0.058 Uiso 1 4 e calc R . .
C11 C 0.2097(2) 1.03195(14) 0.07960(18) 0.0429(5) Uani 1 4 e d . . .
C12 C 0.0961(3) 1.04212(14) 0.14101(19) 0.0452(5) Uani 1 4 e d . . .
H12 H 0.0558 1.0967 0.1514 0.054 Uiso 1 4 e calc R . .
C13 C 0.0418(3) 0.97118(14) 0.18722(19) 0.0454(5) Uani 1 4 e d . . .
H13 H -0.0363 0.9771 0.2288 0.054 Uiso 1 4 e calc R . .
N1 N -0.0418(2) 0.82637(12) 0.29084(17) 0.0473(4) Uani 1 4 e d . . .
N2 N 0.0442(3) 0.81617(14) 0.21084(19) 0.0554(5) Uani 1 4 e d . . .
N3 N 0.2602(2) 1.10722(13) 0.02699(18) 0.0517(5) Uani 1 4 e d . . .
O1 O 0.1989(3) 1.17616(12) 0.0400(2) 0.0748(6) Uani 1 4 e d U . .
O2 O 0.3574(2) 1.09777(14) -0.03019(17) 0.0668(5) Uani 1 4 e d U . .
S1 S 0.05207(6) 0.84864(4) 0.42211(5) 0.04830(19) Uani 1 4 e d . . .
H2N H 0.112(4) 0.779(2) 0.225(3) 0.066(9) Uiso 1 4 e d . . .
O3 O 0.2158(4) 0.65861(17) 0.2997(2) 0.1030(10) Uani 1 4 e d DU A .
O4A O 0.2538(6) 0.6692(4) 0.1348(3) 0.085(2) Uani 0.509(9) 4 e d PDU A 1
O5A O 0.2820(10) 0.5383(2) 0.2222(9) 0.167(7) Uani 0.509(9) 4 e d PDU A 1
O6A O 0.4848(4) 0.6427(4) 0.2704(5) 0.090(2) Uani 0.509(9) 4 e d PDU A 1
O4B O 0.4063(12) 0.6851(4) 0.1992(7) 0.159(7) Uani 0.491(9) 4 e d PDU A 2
O5B O 0.2233(6) 0.5785(4) 0.1350(4) 0.094(3) Uani 0.491(9) 4 e d PDU A 2
O6B O 0.4132(9) 0.5592(4) 0.2945(4) 0.121(4) Uani 0.491(9) 4 e d PDU A 2
Cl1 Cl 0.31388(7) 0.62241(4) 0.23366(5) 0.05142(19) Uani 1 4 e d D . .

loop_
_atom_site_aniso_label
_atom_site_aniso_U_11
_atom_site_aniso_U_22
_atom_site_aniso_U_33
_atom_site_aniso_U_23
_atom_site_aniso_U_13
_atom_site_aniso_U_12
C1 0.0387(9) 0.0397(10) 0.0448(13) 0.0061(8) 0.0081(8) -0.0011(7)
C2 0.0397(10) 0.0409(10) 0.0510(14) 0.0071(9) 0.0029(8) -0.0024(7)
C3 0.0466(11) 0.0457(11) 0.0457(13) 0.0082(9) -0.0008(9) -0.0047(8)
C4 0.0368(11) 0.0625(14) 0.077(2) 0.0053(13) 0.0011(11) -0.0017(9)
C5 0.0479(13) 0.0761(18) 0.090(2) -0.0002(15) 0.0280(13) 0.0017(12)
C6 0.0607(15) 0.084(2) 0.074(2) -0.0081(16) 0.0263(13) 0.0070(13)
C7 0.0525(12) 0.0655(15) 0.0501(16) -0.0004(11) 0.0141(10) -0.0012(10)
C8 0.0491(11) 0.0436(11) 0.0378(13) -0.0014(8) 0.0081(8) 0.0033(8)
C9 0.0531(12) 0.0459(11) 0.0492(14) -0.0028(9) 0.0143(9) 0.0099(9)
C10 0.0459(11) 0.0579(13) 0.0429(14) -0.0018(10) 0.0137(9) 0.0059(9)
C11 0.0412(10) 0.0468(11) 0.0373(12) -0.0016(8) 0.0033(8) -0.0034(8)
C12 0.0483(11) 0.0414(10) 0.0443(13) -0.0058(8) 0.0087(8) 0.0028(8)
C13 0.0493(11) 0.0469(11) 0.0422(13) -0.0052(9) 0.0156(9) 0.0028(8)
N1 0.0540(10) 0.0471(9) 0.0405(11) 0.0012(7) 0.0110(8) -0.0008(8)
N2 0.0683(13) 0.0471(11) 0.0551(14) 0.0021(9) 0.0234(10) 0.0054(9)
N3 0.0476(10) 0.0564(11) 0.0465(12) 0.0029(8) 0.0032(8) -0.0087(8)
O1 0.0849(14) 0.0439(10) 0.0983(18) 0.0039(9) 0.0283(12) -0.0032(9)
O2 0.0661(11) 0.0799(13) 0.0577(13) 0.0142(10) 0.0217(9) -0.0014(9)
S1 0.0386(3) 0.0607(4) 0.0432(4) 0.0039(2) 0.0058(2) -0.0017(2)
O3 0.121(2) 0.1010(19) 0.112(2) 0.0216(16) 0.0750(18) 0.0434(16)
O4A 0.082(3) 0.112(5) 0.056(3) 0.024(3) 0.006(2) 0.015(3)
O5A 0.192(10) 0.032(2) 0.34(2) -0.021(5) 0.176(13) -0.016(4)
O6A 0.045(2) 0.133(6) 0.083(4) -0.010(3) -0.003(2) 0.012(2)
O4B 0.261(15) 0.079(4) 0.200(12) -0.054(5) 0.177(13) -0.075(6)
O5B 0.075(3) 0.115(6) 0.076(4) -0.029(3) -0.013(2) 0.020(3)
O6B 0.145(7) 0.126(7) 0.070(4) 0.005(3) -0.015(4) 0.085(6)
Cl1 0.0501(3) 0.0504(3) 0.0546(4) 0.0073(2) 0.0149(2) 0.0073(2)

loop_
_atom_type_symbol
_atom_type_description
_atom_type_scat_dispersion_real
_atom_type_scat_dispersion_imag
_atom_type_scat_source
C C 0.0033 0.0016 'International Tables Vol C Tables 4.2.6.8 and 6.1.1.4'
H H 0.0000 0.0000 'International Tables Vol C Tables 4.2.6.8 and 6.1.1.4'
N N 0.0061 0.0033 'International Tables Vol C Tables 4.2.6.8 and 6.1.1.4'
O O 0.0106 0.0060 'International Tables Vol C Tables 4.2.6.8 and 6.1.1.4'
S S 0.1246 0.1234 'International Tables Vol C Tables 4.2.6.8 and 6.1.1.4'
Cl Cl 0.1484 0.1585 'International Tables Vol C Tables 4.2.6.8 and 6.1.1.4'

loop_
_geom_angle_atom_site_label_1
_geom_angle_atom_site_label_2
_geom_angle_atom_site_label_3
_geom_angle
_geom_angle_site_symmetry_1
_geom_angle_site_symmetry_3
_geom_angle_publ_flag
C2 C1 C7 124.6(2) . . ?
C2 C1 S1 111.42(19) . . ?
C7 C1 S1 123.95(17) . . ?
C1 C2 C3 112.0(2) . . ?
C1 C2 C4 121.4(2) . . ?
C3 C2 C4 126.7(2) . . ?
N1 C3 C2 111.7(2) . . ?
N1 C3 H3 124.2 . . ?
C2 C3 H3 124.2 . . ?
C5 C4 C2 111.3(2) . . ?
C5 C4 H4A 109.4 . . ?
C2 C4 H4A 109.4 . . ?
C5 C4 H4B 109.4 . . ?
C2 C4 H4B 109.4 . . ?
H4A C4 H4B 108.0 . . ?
C6 C5 C4 112.2(2) . . ?
C6 C5 H5A 109.2 . . ?
C4 C5 H5A 109.2 . . ?
C6 C5 H5B 109.2 . . ?
C4 C5 H5B 109.2 . . ?
H5A C5 H5B 107.9 . . ?
C5 C6 C7 111.3(2) . . ?
C5 C6 H6A 109.4 . . ?
C7 C6 H6A 109.4 . . ?
C5 C6 H6B 109.4 . . ?
C7 C6 H6B 109.4 . . ?
H6A C6 H6B 108.0 . . ?
C1 C7 C6 110.7(2) . . ?
C1 C7 H7A 109.5 . . ?
C6 C7 H7A 109.5 . . ?
C1 C7 H7B 109.5 . . ?
C6 C7 H7B 109.5 . . ?
H7A C7 H7B 108.1 . . ?
C13 C8 C9 120.4(2) . . ?
C13 C8 N2 121.2(2) . . ?
C9 C8 N2 118.2(2) . . ?
C10 C9 C8 120.2(2) . . ?
C10 C9 H9 119.9 . . ?
C8 C9 H9 119.9 . . ?
C9 C10 C11 118.4(2) . . ?
C9 C10 H10 120.8 . . ?
C11 C10 H10 120.8 . . ?
C12 C11 C10 122.3(2) . . ?
C12 C11 N3 118.7(2) . . ?
C10 C11 N3 118.9(2) . . ?
C11 C12 C13 119.4(2) . . ?
C11 C12 H12 120.3 . . ?
C13 C12 H12 120.3 . . ?
C12 C13 C8 119.3(2) . . ?
C12 C13 H13 120.4 . . ?
C8 C13 H13 120.4 . . ?
C3 N1 N2 122.4(2) . . ?
C3 N1 S1 113.98(18) . . ?
N2 N1 S1 123.09(16) . . ?
N1 N2 C8 117.14(19) . . ?
N1 N2 H2N 112(2) . . ?
C8 N2 H2N 113(2) . . ?
O1 N3 O2 123.2(2) . . ?
O1 N3 C11 118.0(2) . . ?
O2 N3 C11 118.7(2) . . ?
N1 S1 C1 90.94(11) . . ?
O5A Cl1 O4B 140.4(4) . . ?
O5A Cl1 O6B 55.8(5) . . ?
O4B Cl1 O6B 112.1(5) . . ?
O5A Cl1 O6A 114.2(4) . . ?
O4B Cl1 O6A 49.6(4) . . ?
O6B Cl1 O6A 64.4(4) . . ?
O5A Cl1 O3 109.0(3) . . ?
O4B Cl1 O3 110.6(3) . . ?
O6B Cl1 O3 107.9(3) . . ?
O6A Cl1 O3 113.3(3) . . ?
O5A Cl1 O4A 113.0(5) . . ?
O4B Cl1 O4A 57.3(5) . . ?
O6B Cl1 O4A 151.4(3) . . ?
O6A Cl1 O4A 105.9(3) . . ?
O3 Cl1 O4A 100.7(2) . . ?
O5A Cl1 O5B 53.2(5) . . ?
O4B Cl1 O5B 105.8(4) . . ?
O6B Cl1 O5B 104.3(3) . . ?
O6A Cl1 O5B 130.3(3) . . ?
O3 Cl1 O5B 116.1(3) . . ?
O4A Cl1 O5B 59.9(3) . . ?

loop_
_geom_bond_atom_site_label_1
_geom_bond_atom_site_label_2
_geom_bond_distance
_geom_bond_site_symmetry_2
_geom_bond_publ_flag
C1 C2 1.382(3) . ?
C1 C7 1.491(4) . ?
C1 S1 1.706(2) . ?
C2 C3 1.406(4) . ?
C2 C4 1.518(3) . ?
C3 N1 1.341(3) . ?
C3 H3 0.9400 . ?
C4 C5 1.512(5) . ?
C4 H4A 0.9800 . ?
C4 H4B 0.9800 . ?
C5 C6 1.506(5) . ?
C5 H5A 0.9800 . ?
C5 H5B 0.9800 . ?
C6 C7 1.529(4) . ?
C6 H6A 0.9800 . ?
C6 H6B 0.9800 . ?
C7 H7A 0.9800 . ?
C7 H7B 0.9800 . ?
C8 C13 1.393(3) . ?
C8 C9 1.403(3) . ?
C8 N2 1.413(3) . ?
C9 C10 1.378(3) . ?
C9 H9 0.9400 . ?
C10 C11 1.386(3) . ?
C10 H10 0.9400 . ?
C11 C12 1.380(3) . ?
C11 N3 1.467(3) . ?
C12 C13 1.384(3) . ?
C12 H12 0.9400 . ?
C13 H13 0.9400 . ?
N1 N2 1.392(3) . ?
N1 S1 1.688(2) . ?
N2 H2N 0.80(3) . ?
N3 O1 1.223(3) . ?
N3 O2 1.226(3) . ?
O3 Cl1 1.428(2) . ?
O4A Cl1 1.429(4) . ?
O5A Cl1 1.345(4) . ?
O6A Cl1 1.421(4) . ?
O4B Cl1 1.386(4) . ?
O5B Cl1 1.461(4) . ?
O6B Cl1 1.393(4) . ?

loop_
_geom_hbond_atom_site_label_D
_geom_hbond_atom_site_label_H
_geom_hbond_atom_site_label_A
_geom_hbond_distance_DH
_geom_hbond_distance_HA
_geom_hbond_distance_DA
_geom_hbond_angle_DHA
_geom_hbond_site_symmetry_A
N2 H2N O3 0.80(3) 2.19(3) 2.932(3) 155(3) .

loop_
_geom_torsion_atom_site_label_1
_geom_torsion_atom_site_label_2
_geom_torsion_atom_site_label_3
_geom_torsion_atom_site_label_4
_geom_torsion
_geom_torsion_site_symmetry_1
_geom_torsion_site_symmetry_2
_geom_torsion_site_symmetry_3
_geom_torsion_site_symmetry_4
_geom_torsion_publ_flag
C7 C1 C2 C3 -177.3(2) . . . . ?
S1 C1 C2 C3 0.3(2) . . . . ?
C7 C1 C2 C4 1.4(3) . . . . ?
S1 C1 C2 C4 178.96(17) . . . . ?
C1 C2 C3 N1 0.2(3) . . . . ?
C4 C2 C3 N1 -178.4(2) . . . . ?
C1 C2 C4 C5 -16.0(3) . . . . ?
C3 C2 C4 C5 162.5(2) . . . . ?
C2 C4 C5 C6 46.1(3) . . . . ?
C4 C5 C6 C7 -63.0(4) . . . . ?
C2 C1 C7 C6 -16.1(3) . . . . ?
S1 C1 C7 C6 166.69(19) . . . . ?
C5 C6 C7 C1 45.4(4) . . . . ?
C13 C8 C9 C10 0.1(4) . . . . ?
N2 C8 C9 C10 175.5(2) . . . . ?
C8 C9 C10 C11 0.2(4) . . . . ?
C9 C10 C11 C12 -0.1(3) . . . . ?
C9 C10 C11 N3 -177.5(2) . . . . ?
C10 C11 C12 C13 -0.2(3) . . . . ?
N3 C11 C12 C13 177.20(19) . . . . ?
C11 C12 C13 C8 0.5(3) . . . . ?
C9 C8 C13 C12 -0.4(3) . . . . ?
N2 C8 C13 C12 -175.7(2) . . . . ?
C2 C3 N1 N2 -172.23(19) . . . . ?
C2 C3 N1 S1 -0.6(2) . . . . ?
C3 N1 N2 C8 95.6(3) . . . . ?
S1 N1 N2 C8 -75.3(3) . . . . ?
C13 C8 N2 N1 -17.9(3) . . . . ?
C9 C8 N2 N1 166.7(2) . . . . ?
C12 C11 N3 O1 0.0(3) . . . . ?
C10 C11 N3 O1 177.6(2) . . . . ?
C12 C11 N3 O2 -177.9(2) . . . . ?
C10 C11 N3 O2 -0.4(3) . . . . ?
C3 N1 S1 C1 0.67(17) . . . . ?
N2 N1 S1 C1 172.21(18) . . . . ?
C2 C1 S1 N1 -0.53(16) . . . . ?
C7 C1 S1 N1 177.0(2) . . . . ?
